data_4001569
loop_
_publ_author_name
'Becht, Greg'
'Hwu, Shiou-Jyh'

_publ_section_title
;
 Hydrothermal Ion Exchange on Submillimeter-Size Single Crystals of a New
 Iron(III) Phosphate
;
_journal_issue 18
_journal_name_full 'Chemistry of Materials'
_journal_page_first 4221
_journal_paper_doi 10.1021/cm0607482
_journal_volume 18
_journal_year 2006
_chemical_formula_sum 'Cs0.75 Fe1.08 K0 Na0.64 O6.15 P1.54'
_chemical_formula_weight 320.36
_chemical_name_systematic
; 
 ? 
;
_space_group_IT_number 14
_symmetry_space_group_name_Hall '-P 2ybc'
_symmetry_space_group_name_H-M 'P 1 21/c 1'
_atom_sites_solution_hydrogens geom
_atom_sites_solution_primary direct
_atom_sites_solution_secondary difmap
_audit_creation_method SHELXL-97
_cell_angle_alpha 90.00
_cell_angle_beta 109.97(3)
_cell_angle_gamma 90.00
_cell_formula_units_Z 13
_cell_length_a 13.744(3)
_cell_length_b 16.502(3)
_cell_length_c 9.807(2)
_cell_measurement_reflns_used 12289
_cell_measurement_temperature 293(2)
_cell_measurement_theta_max 26.0212
_cell_measurement_theta_min 2.0000
_cell_volume 2090.5(8)
_computing_structure_refinement 'SHELXL-97 (Sheldrick, 1997)'
_computing_structure_solution 'SHELXS-97 (Sheldrick, 1990)'
_diffrn_ambient_temperature 293(2)
_diffrn_measured_fraction_theta_full 0.994
_diffrn_measured_fraction_theta_max 0.994
_diffrn_measurement_device_type molybdenum
_diffrn_measurement_method dtprofit.ref
_diffrn_radiation_monochromator graphite
_diffrn_radiation_source 'fine-focus sealed tube'
_diffrn_radiation_type MoK\a
_diffrn_radiation_wavelength 0.71073
_diffrn_reflns_av_R_equivalents 0.1056
_diffrn_reflns_av_sigmaI/netI 0.0679
_diffrn_reflns_limit_h_max 16
_diffrn_reflns_limit_h_min -16
_diffrn_reflns_limit_k_max 19
_diffrn_reflns_limit_k_min -20
_diffrn_reflns_limit_l_max 12
_diffrn_reflns_limit_l_min -12
_diffrn_reflns_number 18576
_diffrn_reflns_theta_full 26.02
_diffrn_reflns_theta_max 26.02
_diffrn_reflns_theta_min 2.00
_exptl_absorpt_coefficient_mu 7.079
_exptl_absorpt_correction_T_max 0.459
_exptl_absorpt_correction_T_min 0.059
_exptl_absorpt_correction_type multi-scan
_exptl_crystal_colour amber
_exptl_crystal_density_diffrn 3.308
_exptl_crystal_density_method 'not measured'
_exptl_crystal_description prism
_exptl_crystal_F_000 1930
_exptl_crystal_size_max 0.48
_exptl_crystal_size_mid 0.36
_exptl_crystal_size_min 0.11
_refine_diff_density_max 1.639
_refine_diff_density_min -1.557
_refine_diff_density_rms 0.332
_refine_ls_extinction_method none
_refine_ls_goodness_of_fit_ref 1.216
_refine_ls_hydrogen_treatment none
_refine_ls_matrix_type full
_refine_ls_number_parameters 305
_refine_ls_number_reflns 4091
_refine_ls_number_restraints 0
_refine_ls_restrained_S_all 1.216
_refine_ls_R_factor_all 0.1331
_refine_ls_R_factor_gt 0.1156
_refine_ls_shift/su_max 0.000
_refine_ls_shift/su_mean 0.000
_refine_ls_structure_factor_coef Fsqd
_refine_ls_weighting_details 'calc w=1/[\s^2^(Fo^2^)+(0.0000P)^2^+183.3327P] where P=(Fo^2^+2Fc^2^)/3'
_refine_ls_weighting_scheme calc
_refine_ls_wR_factor_gt 0.2121
_refine_ls_wR_factor_ref 0.2200
_reflns_number_gt 3559
_reflns_number_total 4091
_reflns_threshold_expression >2sigma(I)
_cod_data_source_file cm0607482si20060330_094804.cif
_cod_data_source_block cd5242
_cod_original_cell_volume 2090.7(7)
_cod_original_sg_symbol_H-M P21/c
_cod_database_code 4001569

loop_
_symmetry_equiv_pos_as_xyz
'x, y, z'
'-x, y+1/2, -z+1/2'
'-x, -y, -z'
'x, -y-1/2, z-1/2'

loop_
_atom_site_label
_atom_site_type_symbol
_atom_site_fract_x
_atom_site_fract_y
_atom_site_fract_z
_atom_site_U_iso_or_equiv
_atom_site_adp_type
_atom_site_occupancy
_atom_site_symmetry_multiplicity
_atom_site_calc_flag
_atom_site_refinement_flags
Na1 Na 0.1623(8) 0.0662(6) 0.3857(11) 0.044(2) Uani 1 1 d .
Cs4 Cs 0.43984(19) 0.08783(12) 0.8655(3) 0.0379(8) Uani 0.649(10) 1 d P
Na4 Na 0.43984(19) 0.08783(12) 0.8655(3) 0.0379(8) Uani 0.351(10) 1 d P
Cs1 Cs 0.71489(13) 0.18713(10) 0.74854(19) 0.0340(6) Uani 0.851(10) 1 d P
Na1' Na 0.71489(13) 0.18713(10) 0.74854(19) 0.0340(6) Uani 0.149(10) 1 d P
Cs2 Cs 0.14764(16) 0.21207(12) 0.0298(3) 0.0326(8) Uani 0.614(10) 1 d P
Na2 Na 0.14764(16) 0.21207(12) 0.0298(3) 0.0326(8) Uani 0.386(10) 1 d P
Cs3 Cs 0.0000 0.0000 0.0000 0.0326(11) Uani 0.635(13) 2 d SP
Na3 Na 0.0000 0.0000 0.0000 0.0326(11) Uani 0.365(13) 2 d SP
Fe1 Fe 0.9159(2) 0.13346(16) 0.5103(3) 0.0172(6) Uani 1 1 d .
Fe2 Fe 0.4521(2) 0.18508(17) 0.2758(3) 0.0213(7) Uani 1 1 d .
Fe3 Fe 0.5000 0.0000 0.5000 0.0154(8) Uani 1 2 d S
Fe4 Fe 0.2229(2) 0.94755(17) 0.8543(3) 0.0196(7) Uani 1 1 d .
P1 P 0.3289(4) 0.0224(3) 0.1770(6) 0.0219(11) Uani 1 1 d .
P2 P 0.0732(4) 0.0426(3) 0.6796(5) 0.0192(10) Uani 1 1 d .
P3 P 0.3876(4) 0.1839(3) 0.5084(6) 0.0210(11) Uani 1 1 d .
P4 P 0.6651(4) 0.0992(3) 0.3742(5) 0.0200(11) Uani 1 1 d .
P5 P 0.9351(4) 0.1946(3) 0.2089(6) 0.0252(12) Uani 1 1 d .
O1 O 0.9597(11) 0.0408(8) 0.6684(15) 0.024(3) Uani 1 1 d .
O2 O 0.9142(11) 0.2046(7) 0.3544(14) 0.021(3) Uani 1 1 d .
O3 O 0.9323(12) 0.2192(9) 0.6482(15) 0.031(3) Uani 1 1 d .
O4 O 0.4532(10) 0.1171(7) 0.4704(14) 0.019(3) Uani 1 1 d .
O5 O 0.5983(11) 0.1755(9) 0.3529(16) 0.029(3) Uani 1 1 d .
O6 O 0.4553(11) 0.2701(8) 0.1451(15) 0.025(3) Uani 1 1 d .
O7 O 0.6154(11) 0.0288(8) 0.4254(17) 0.028(3) Uani 1 1 d .
O8 O 0.4100(12) 0.9749(9) 0.3028(15) 0.029(3) Uani 1 1 d .
O9 O 0.8420(12) 0.1472(10) 0.1090(16) 0.035(4) Uani 1 1 d .
O10 O 0.1502(12) 0.0524(9) 0.8361(15) 0.031(4) Uani 1 1 d .
O11 O 0.0778(10) 0.1111(8) 0.5732(15) 0.025(3) Uani 1 1 d .
O12 O 0.8898(10) 0.0397(8) 0.3553(14) 0.023(3) Uani 1 1 d .
O13 O 0.7691(10) 0.1182(9) 0.4850(16) 0.029(3) Uani 1 1 d .
O14 O 0.3711(12) 0.2403(8) 0.3730(16) 0.029(3) Uani 1 1 d .
O15 O 0.3813(12) 0.1031(9) 0.1531(15) 0.029(3) Uani 1 1 d .
O16 O 0.3154(11) 0.9718(8) 0.0406(14) 0.025(3) Uani 1 1 d .
O17 O 0.6756(11) 0.0808(11) 0.2268(16) 0.037(4) Uani 1 1 d .
O18 O 0.2917(11) 0.1536(10) 0.5268(17) 0.033(4) Uani 1 1 d .
O19 O 0.0345(13) 0.1533(11) 0.2279(19) 0.041(4) Uani 1 1 d .
O20 O 0.2291(10) 0.0374(10) 0.1976(17) 0.034(4) Uani 1 1 d .

loop_
_atom_site_aniso_label
_atom_site_aniso_U_11
_atom_site_aniso_U_22
_atom_site_aniso_U_33
_atom_site_aniso_U_23
_atom_site_aniso_U_13
_atom_site_aniso_U_12
Na1 0.045(6) 0.046(6) 0.047(6) -0.008(5) 0.022(5) -0.014(5)
Cs4 0.0524(15) 0.0238(11) 0.0527(15) -0.0036(9) 0.0377(12) -0.0044(9)
Na4 0.0524(15) 0.0238(11) 0.0527(15) -0.0036(9) 0.0377(12) -0.0044(9)
Cs1 0.0420(11) 0.0267(9) 0.0414(11) -0.0099(7) 0.0245(8) -0.0096(7)
Na1' 0.0420(11) 0.0267(9) 0.0414(11) -0.0099(7) 0.0245(8) -0.0096(7)
Cs2 0.0255(12) 0.0225(11) 0.0548(15) 0.0051(9) 0.0200(10) 0.0011(8)
Na2 0.0255(12) 0.0225(11) 0.0548(15) 0.0051(9) 0.0200(10) 0.0011(8)
Cs3 0.0249(17) 0.051(2) 0.0250(16) -0.0050(13) 0.0121(12) -0.0133(12)
Na3 0.0249(17) 0.051(2) 0.0250(16) -0.0050(13) 0.0121(12) -0.0133(12)
Fe1 0.0199(14) 0.0155(13) 0.0159(13) 0.0001(10) 0.0057(11) 0.0005(11)
Fe2 0.0185(14) 0.0186(14) 0.0248(15) 0.0053(12) 0.0046(11) -0.0002(11)
Fe3 0.0188(19) 0.0131(17) 0.0137(18) 0.0002(14) 0.0048(15) 0.0014(14)
Fe4 0.0182(14) 0.0250(15) 0.0133(13) -0.0029(11) 0.0023(11) 0.0033(11)
P1 0.026(3) 0.020(2) 0.019(3) -0.003(2) 0.007(2) -0.005(2)
P2 0.022(3) 0.018(2) 0.018(2) -0.0022(19) 0.006(2) -0.0036(19)
P3 0.027(3) 0.014(2) 0.026(3) 0.000(2) 0.015(2) 0.0008(19)
P4 0.015(2) 0.027(3) 0.017(2) 0.001(2) 0.0040(19) -0.001(2)
P5 0.031(3) 0.024(3) 0.023(3) 0.006(2) 0.011(2) 0.000(2)
O1 0.032(8) 0.018(7) 0.030(8) 0.011(6) 0.018(7) -0.001(6)
O2 0.035(8) 0.013(6) 0.014(7) 0.002(5) 0.007(6) 0.005(6)
O3 0.045(9) 0.026(8) 0.019(7) -0.016(6) 0.008(7) -0.001(7)
O4 0.028(7) 0.011(6) 0.022(7) -0.002(5) 0.012(6) -0.001(5)
O5 0.029(8) 0.028(8) 0.026(8) 0.014(6) 0.006(6) 0.002(6)
O6 0.032(8) 0.023(7) 0.022(7) 0.005(6) 0.009(6) -0.011(6)
O7 0.032(8) 0.017(7) 0.039(9) -0.001(6) 0.018(7) -0.003(6)
O8 0.035(9) 0.031(8) 0.015(7) 0.000(6) 0.002(6) -0.003(7)
O9 0.034(9) 0.038(9) 0.023(8) 0.010(7) -0.003(7) -0.007(7)
O10 0.039(9) 0.031(8) 0.014(7) -0.009(6) -0.004(6) 0.015(7)
O11 0.020(7) 0.020(7) 0.026(8) 0.007(6) -0.003(6) 0.002(6)
O12 0.021(7) 0.027(7) 0.014(7) -0.005(6) -0.004(5) 0.006(6)
O13 0.005(6) 0.045(9) 0.035(8) -0.015(7) 0.003(6) 0.003(6)
O14 0.034(9) 0.022(7) 0.026(8) 0.002(6) 0.005(7) 0.006(6)
O15 0.039(9) 0.031(8) 0.017(7) -0.012(6) 0.009(6) -0.015(7)
O16 0.028(8) 0.025(7) 0.012(7) 0.002(6) -0.006(6) -0.007(6)
O17 0.019(8) 0.066(11) 0.028(8) -0.016(8) 0.010(6) -0.016(7)
O18 0.022(8) 0.044(9) 0.035(9) -0.008(7) 0.013(7) -0.011(7)
O19 0.039(10) 0.049(10) 0.044(10) 0.000(8) 0.026(8) 0.012(8)
O20 0.012(7) 0.046(10) 0.040(9) -0.014(8) 0.002(6) 0.006(6)

loop_
_atom_type_symbol
_atom_type_description
_atom_type_scat_dispersion_real
_atom_type_scat_dispersion_imag
_atom_type_scat_source
O O 0.0106 0.0060 'International Tables Vol C Tables 4.2.6.8 and 6.1.1.4'
Na Na 0.0362 0.0249 'International Tables Vol C Tables 4.2.6.8 and 6.1.1.4'
P P 0.1023 0.0942 'International Tables Vol C Tables 4.2.6.8 and 6.1.1.4'
K K 0.2009 0.2494 'International Tables Vol C Tables 4.2.6.8 and 6.1.1.4'
Fe Fe 0.3463 0.8444 'International Tables Vol C Tables 4.2.6.8 and 6.1.1.4'
Cs Cs -0.3680 2.1192 'International Tables Vol C Tables 4.2.6.8 and 6.1.1.4'

loop_
_geom_angle_atom_site_label_1
_geom_angle_atom_site_label_2
_geom_angle_atom_site_label_3
_geom_angle
_geom_angle_site_symmetry_1
_geom_angle_site_symmetry_3
O18 Na1 O1 158.3(7) . 3_656
O18 Na1 O20 99.5(6) . .
O1 Na1 O20 96.2(6) 3_656 .
O18 Na1 O19 104.8(7) . .
O1 Na1 O19 89.8(7) 3_656 .
O20 Na1 O19 90.6(6) . .
O18 Na1 O11 80.7(6) . .
O1 Na1 O11 85.3(5) 3_656 .
O20 Na1 O11 173.5(7) . .
O19 Na1 O11 83.1(6) . .
O18 Na1 Cs3 145.8(5) . .
O1 Na1 Cs3 55.8(4) 3_656 .
O20 Na1 Cs3 54.9(4) . .
O19 Na1 Cs3 58.7(5) . .
O11 Na1 Cs3 122.0(4) . .
O18 Na1 Na2 48.7(4) . 4_566
O1 Na1 Na2 130.7(5) 3_656 4_566
O20 Na1 Na2 123.0(5) . 4_566
O19 Na1 Na2 63.8(5) . 4_566
O11 Na1 Na2 52.6(3) . 4_566
Cs3 Na1 Na2 122.2(3) . 4_566
O18 Na1 Cs2 48.7(4) . 4_566
O1 Na1 Cs2 130.7(5) 3_656 4_566
O20 Na1 Cs2 123.0(5) . 4_566
O19 Na1 Cs2 63.8(5) . 4_566
O11 Na1 Cs2 52.6(3) . 4_566
Cs3 Na1 Cs2 122.2(3) . 4_566
Na2 Na1 Cs2 0.00(7) 4_566 4_566
O18 Na1 Cs2 87.1(5) . .
O1 Na1 Cs2 114.4(5) 3_656 .
O20 Na1 Cs2 52.3(4) . .
O19 Na1 Cs2 45.4(4) . .
O11 Na1 Cs2 121.4(5) . .
Cs3 Na1 Cs2 59.70(15) . .
Na2 Na1 Cs2 76.83(19) 4_566 .
Cs2 Na1 Cs2 76.83(19) 4_566 .
O18 Na1 Cs1 115.2(5) . 3_656
O1 Na1 Cs1 65.3(4) 3_656 3_656
O20 Na1 Cs1 49.7(5) . 3_656
O19 Na1 Cs1 126.1(5) . 3_656
O11 Na1 Cs1 136.0(4) . 3_656
Cs3 Na1 Cs1 68.05(15) . 3_656
Na2 Na1 Cs1 163.5(3) 4_566 3_656
Cs2 Na1 Cs1 163.5(3) 4_566 3_656
Cs2 Na1 Cs1 101.0(2) . 3_656
O14 Cs4 O17 134.8(4) 4_566 3_656
O14 Cs4 O15 74.2(4) 4_566 1_556
O17 Cs4 O15 94.0(4) 3_656 1_556
O14 Cs4 O8 125.4(4) 4_566 3_666
O17 Cs4 O8 85.3(4) 3_656 3_666
O15 Cs4 O8 151.1(4) 1_556 3_666
O14 Cs4 O6 54.9(4) 4_566 4_566
O17 Cs4 O6 125.7(4) 3_656 4_566
O15 Cs4 O6 128.6(4) 1_556 4_566
O8 Cs4 O6 72.1(3) 3_666 4_566
O14 Cs4 O7 126.2(4) 4_566 3_656
O17 Cs4 O7 45.5(4) 3_656 3_656
O15 Cs4 O7 139.0(4) 1_556 3_656
O8 Cs4 O7 50.9(4) 3_666 3_656
O6 Cs4 O7 83.9(3) 4_566 3_656
O14 Cs4 O16 124.9(4) 4_566 3_666
O17 Cs4 O16 100.3(4) 3_656 3_666
O15 Cs4 O16 108.4(4) 1_556 3_666
O8 Cs4 O16 44.0(3) 3_666 3_666
O6 Cs4 O16 96.2(3) 4_566 3_666
O7 Cs4 O16 88.8(4) 3_656 3_666
O14 Cs4 O16 107.7(4) 4_566 1_546
O17 Cs4 O16 50.4(4) 3_656 1_546
O15 Cs4 O16 43.7(3) 1_556 1_546
O8 Cs4 O16 126.8(4) 3_666 1_546
O6 Cs4 O16 154.5(4) 4_566 1_546
O7 Cs4 O16 95.8(3) 3_656 1_546
O16 Cs4 O16 109.3(3) 3_666 1_546
O14 Cs4 O18 68.7(4) 4_566 .
O17 Cs4 O18 85.9(4) 3_656 .
O15 Cs4 O18 125.8(4) 1_556 .
O8 Cs4 O18 83.0(4) 3_666 .
O6 Cs4 O18 43.8(4) 4_566 .
O7 Cs4 O18 57.5(4) 3_656 .
O16 Cs4 O18 125.0(3) 3_666 .
O16 Cs4 O18 115.7(3) 1_546 .
O14 Cs4 P3 69.8(3) 4_566 .
O17 Cs4 P3 101.0(3) 3_656 .
O15 Cs4 P3 141.1(3) 1_556 .
O8 Cs4 P3 66.6(3) 3_666 .
O6 Cs4 P3 24.7(3) 4_566 .
O7 Cs4 P3 61.2(3) 3_656 .
O16 Cs4 P3 104.0(3) 3_666 .
O16 Cs4 P3 139.0(2) 1_546 .
O18 Cs4 P3 23.6(2) . .
O14 Cs4 Fe4 109.3(3) 4_566 1_545
O17 Cs4 Fe4 30.2(3) 3_656 1_545
O15 Cs4 Fe4 68.7(3) 1_556 1_545
O8 Cs4 Fe4 115.4(3) 3_666 1_545
O6 Cs4 Fe4 131.2(3) 4_566 1_545
O7 Cs4 Fe4 70.7(3) 3_656 1_545
O16 Cs4 Fe4 123.1(2) 3_666 1_545
O16 Cs4 Fe4 30.0(2) 1_546 1_545
O18 Cs4 Fe4 87.9(3) . 1_545
P3 Cs4 Fe4 110.08(12) . 1_545
O14 Cs4 P1 137.4(3) 4_566 3_656
O17 Cs4 P1 84.5(3) 3_656 3_656
O15 Cs4 P1 127.3(3) 1_556 3_656
O8 Cs4 P1 23.9(3) 3_666 3_656
O6 Cs4 P1 91.4(3) 4_566 3_656
O7 Cs4 P1 65.3(3) 3_656 3_656
O16 Cs4 P1 23.6(2) 3_666 3_656
O16 Cs4 P1 111.7(3) 1_546 3_656
O18 Cs4 P1 106.7(3) . 3_656
P3 Cs4 P1 90.02(12) . 3_656
Fe4 Cs4 P1 112.80(10) 1_545 3_656
O8 Cs1 O2 155.6(4) 3_666 4_566
O8 Cs1 O13 80.1(4) 3_666 .
O2 Cs1 O13 93.0(4) 4_566 .
O8 Cs1 O5 110.9(4) 3_666 4_566
O2 Cs1 O5 88.0(4) 4_566 4_566
O13 Cs1 O5 145.2(4) . 4_566
O8 Cs1 O9 93.4(4) 3_666 1_556
O2 Cs1 O9 71.8(3) 4_566 1_556
O13 Cs1 O9 126.8(4) . 1_556
O5 Cs1 O9 86.5(4) 4_566 1_556
O8 Cs1 O6 70.7(4) 3_666 4_566
O2 Cs1 O6 133.1(3) 4_566 4_566
O13 Cs1 O6 110.3(3) . 4_566
O5 Cs1 O6 49.8(3) 4_566 4_566
O9 Cs1 O6 117.1(4) 1_556 4_566
O8 Cs1 O16 43.5(3) 3_666 3_666
O2 Cs1 O16 120.3(3) 4_566 3_666
O13 Cs1 O16 109.2(4) . 3_666
O5 Cs1 O16 100.0(4) 4_566 3_666
O9 Cs1 O16 50.2(3) 1_556 3_666
O6 Cs1 O16 90.4(3) 4_566 3_666
O8 Cs1 O3 124.1(4) 3_666 .
O2 Cs1 O3 43.3(3) 4_566 .
O13 Cs1 O3 49.9(3) . .
O5 Cs1 O3 124.3(4) 4_566 .
O9 Cs1 O3 97.8(4) 1_556 .
O6 Cs1 O3 142.1(4) 4_566 .
O16 Cs1 O3 125.0(4) 3_666 .
O8 Cs1 P1 25.4(3) 3_666 3_656
O2 Cs1 P1 131.5(3) 4_566 3_656
O13 Cs1 P1 85.6(3) . 3_656
O5 Cs1 P1 119.0(3) 4_566 3_656
O9 Cs1 P1 70.8(3) 1_556 3_656
O6 Cs1 P1 91.6(3) 4_566 3_656
O16 Cs1 P1 24.9(2) 3_666 3_656
O3 Cs1 P1 114.7(3) . 3_656
O8 Cs1 O5 76.5(3) 3_666 .
O2 Cs1 O5 113.4(3) 4_566 .
O13 Cs1 O5 41.4(3) . .
O5 Cs1 O5 107.2(3) 4_566 .
O9 Cs1 O5 165.1(4) 1_556 .
O6 Cs1 O5 70.3(3) 4_566 .
O16 Cs1 O5 119.7(3) 3_666 .
O3 Cs1 O5 79.4(3) . .
P1 Cs1 O5 96.9(2) 3_656 .
O8 Cs1 P5 148.4(3) 3_666 4_566
O2 Cs1 P5 24.3(2) 4_566 4_566
O13 Cs1 P5 71.0(3) . 4_566
O5 Cs1 P5 100.3(3) 4_566 4_566
O9 Cs1 P5 93.6(3) 1_556 4_566
O6 Cs1 P5 131.3(3) 4_566 4_566
O16 Cs1 P5 136.7(3) 3_666 4_566
O3 Cs1 P5 24.3(2) . 4_566
P1 Cs1 P5 135.72(13) 3_656 4_566
O5 Cs1 P5 89.7(2) . 4_566
O8 Cs1 O9 149.9(3) 3_666 4_566
O2 Cs1 O9 40.7(3) 4_566 4_566
O13 Cs1 O9 72.1(4) . 4_566
O5 Cs1 O9 86.9(4) 4_566 4_566
O9 Cs1 O9 112.3(4) 1_556 4_566
O6 Cs1 O9 108.0(3) 4_566 4_566
O16 Cs1 O9 160.1(3) 3_666 4_566
O3 Cs1 O9 40.1(3) . 4_566
P1 Cs1 O9 154.1(3) 3_656 4_566
O5 Cs1 O9 75.0(3) . 4_566
P5 Cs1 O9 23.7(2) 4_566 4_566
O18 Cs2 O19 137.1(5) 4_565 .
O18 Cs2 O11 63.0(4) 4_565 4_565
O19 Cs2 O11 87.9(4) . 4_565
O18 Cs2 O10 117.2(4) 4_565 1_554
O19 Cs2 O10 103.0(5) . 1_554
O11 Cs2 O10 153.4(4) 4_565 1_554
O18 Cs2 O20 122.6(4) 4_565 .
O19 Cs2 O20 64.2(4) . .
O11 Cs2 O20 143.7(4) 4_565 .
O10 Cs2 O20 61.1(4) 1_554 .
O18 Cs2 O2 102.2(4) 4_565 4_465
O19 Cs2 O2 81.4(4) . 4_465
O11 Cs2 O2 53.8(3) 4_565 4_465
O10 Cs2 O2 103.3(3) 1_554 4_465
O20 Cs2 O2 135.1(3) . 4_465
O18 Cs2 O15 81.5(4) 4_565 .
O19 Cs2 O15 103.0(4) . .
O11 Cs2 O15 135.5(3) 4_565 .
O10 Cs2 O15 66.2(3) 1_554 .
O20 Cs2 O15 43.2(3) . .
O2 Cs2 O15 169.2(3) 4_465 .
O18 Cs2 O19 68.6(4) 4_565 4_565
O19 Cs2 O19 123.5(5) . 4_565
O11 Cs2 O19 58.2(4) 4_565 4_565
O10 Cs2 O19 96.2(4) 1_554 4_565
O20 Cs2 O19 157.1(4) . 4_565
O2 Cs2 O19 42.3(3) 4_465 4_565
O15 Cs2 O19 133.3(3) . 4_565
O18 Cs2 O3 112.3(4) 4_565 4_465
O19 Cs2 O3 42.1(4) . 4_465
O11 Cs2 O3 50.3(3) 4_565 4_465
O10 Cs2 O3 126.8(4) 1_554 4_465
O20 Cs2 O3 106.3(3) . 4_465
O2 Cs2 O3 46.6(3) 4_465 4_465
O15 Cs2 O3 141.5(3) . 4_465
O19 Cs2 O3 84.4(3) 4_565 4_465
O18 Cs2 O14 64.6(4) 4_565 .
O19 Cs2 O14 84.6(4) . .
O11 Cs2 O14 87.6(3) 4_565 .
O10 Cs2 O14 117.2(3) 1_554 .
O20 Cs2 O14 68.1(3) . .
O2 Cs2 O14 139.1(3) 4_465 .
O15 Cs2 O14 51.7(3) . .
O19 Cs2 O14 131.0(4) 4_565 .
O3 Cs2 O14 100.3(3) 4_465 .
O18 Cs2 P3 21.2(3) 4_565 4_565
O19 Cs2 P3 145.8(4) . 4_565
O11 Cs2 P3 84.2(3) 4_565 4_565
O10 Cs2 P3 98.7(3) 1_554 4_565
O20 Cs2 P3 105.6(3) . 4_565
O2 Cs2 P3 118.8(2) 4_465 4_565
O15 Cs2 P3 62.6(2) . 4_565
O19 Cs2 P3 79.3(3) 4_565 4_565
O3 Cs2 P3 133.0(2) 4_465 4_565
O14 Cs2 P3 61.9(2) . 4_565
O18 Cs2 P5 90.9(3) 4_565 4_465
O19 Cs2 P5 104.0(3) . 4_465
O11 Cs2 P5 63.5(3) 4_565 4_465
O10 Cs2 P5 90.2(3) 1_554 4_465
O20 Cs2 P5 142.6(3) . 4_465
O2 Cs2 P5 24.1(2) 4_465 4_465
O15 Cs2 P5 147.5(2) . 4_465
O19 Cs2 P5 22.8(3) 4_565 4_465
O3 Cs2 P5 70.5(2) 4_465 4_465
O14 Cs2 P5 149.0(2) . 4_465
P3 Cs2 P5 101.97(13) 4_565 4_465
O10 Cs3 O10 180.0(7) 3_556 1_554
O10 Cs3 O20 64.3(4) 3_556 3
O10 Cs3 O20 115.7(4) 1_554 3
O10 Cs3 O20 115.7(4) 3_556 .
O10 Cs3 O20 64.3(4) 1_554 .
O20 Cs3 O20 180.0(7) 3 .
O10 Cs3 O1 48.2(4) 3_556 3_656
O10 Cs3 O1 131.8(4) 1_554 3_656
O20 Cs3 O1 112.1(4) 3 3_656
O20 Cs3 O1 67.9(4) . 3_656
O10 Cs3 O1 131.8(4) 3_556 1_454
O10 Cs3 O1 48.2(4) 1_554 1_454
O20 Cs3 O1 67.9(4) 3 1_454
O20 Cs3 O1 112.1(4) . 1_454
O1 Cs3 O1 180.0(7) 3_656 1_454
O10 Cs3 O19 99.7(4) 3_556 3
O10 Cs3 O19 80.3(4) 1_554 3
O20 Cs3 O19 63.3(4) 3 3
O20 Cs3 O19 116.7(4) . 3
O1 Cs3 O19 117.7(4) 3_656 3
O1 Cs3 O19 62.3(4) 1_454 3
O10 Cs3 O19 80.3(4) 3_556 .
O10 Cs3 O19 99.7(4) 1_554 .
O20 Cs3 O19 116.7(4) 3 .
O20 Cs3 O19 63.3(4) . .
O1 Cs3 O19 62.3(4) 3_656 .
O1 Cs3 O19 117.7(4) 1_454 .
O19 Cs3 O19 180.0(4) 3 .
O10 Cs3 O9 121.8(3) 3_556 3_655
O10 Cs3 O9 58.2(3) 1_554 3_655
O20 Cs3 O9 105.0(4) 3 3_655
O20 Cs3 O9 75.0(4) . 3_655
O1 Cs3 O9 104.2(3) 3_656 3_655
O1 Cs3 O9 75.8(3) 1_454 3_655
O19 Cs3 O9 41.8(4) 3 3_655
O19 Cs3 O9 138.2(4) . 3_655
O10 Cs3 O9 58.2(3) 3_556 1_455
O10 Cs3 O9 121.8(3) 1_554 1_455
O20 Cs3 O9 75.0(4) 3 1_455
O20 Cs3 O9 105.0(4) . 1_455
O1 Cs3 O9 75.8(3) 3_656 1_455
O1 Cs3 O9 104.2(3) 1_454 1_455
O19 Cs3 O9 138.2(4) 3 1_455
O19 Cs3 O9 41.8(4) . 1_455
O9 Cs3 O9 180.0(5) 3_655 1_455
O10 Cs3 P2 24.6(3) 3_556 3_556
O10 Cs3 P2 155.4(3) 1_554 3_556
O20 Cs3 P2 88.9(3) 3 3_556
O20 Cs3 P2 91.1(3) . 3_556
O1 Cs3 P2 24.3(3) 3_656 3_556
O1 Cs3 P2 155.7(3) 1_454 3_556
O19 Cs3 P2 114.5(3) 3 3_556
O19 Cs3 P2 65.5(3) . 3_556
O9 Cs3 P2 119.1(2) 3_655 3_556
O9 Cs3 P2 60.9(2) 1_455 3_556
O10 Cs3 P2 155.4(3) 3_556 1_554
O10 Cs3 P2 24.6(3) 1_554 1_554
O20 Cs3 P2 91.1(3) 3 1_554
O20 Cs3 P2 88.9(3) . 1_554
O1 Cs3 P2 155.7(3) 3_656 1_554
O1 Cs3 P2 24.3(3) 1_454 1_554
O19 Cs3 P2 65.5(3) 3 1_554
O19 Cs3 P2 114.5(3) . 1_554
O9 Cs3 P2 60.9(2) 3_655 1_554
O9 Cs3 P2 119.1(2) 1_455 1_554
P2 Cs3 P2 180.0(2) 3_556 1_554
O3 Fe1 O2 94.4(6) . .
O3 Fe1 O13 93.0(6) . .
O2 Fe1 O13 104.2(6) . .
O3 Fe1 O12 177.2(6) . .
O2 Fe1 O12 85.5(5) . .
O13 Fe1 O12 84.3(6) . .
O3 Fe1 O1 94.6(6) . .
O2 Fe1 O1 161.6(6) . .
O13 Fe1 O1 91.3(6) . .
O12 Fe1 O1 86.2(5) . .
O3 Fe1 O11 93.7(6) . 1_655
O2 Fe1 O11 93.7(6) . 1_655
O13 Fe1 O11 160.4(6) . 1_655
O12 Fe1 O11 89.2(5) . 1_655
O1 Fe1 O11 69.8(5) . 1_655
O3 Fe1 P2 95.8(5) . 1_655
O2 Fe1 P2 128.4(4) . 1_655
O13 Fe1 P2 125.5(5) . 1_655
O12 Fe1 P2 86.5(4) . 1_655
O1 Fe1 P2 34.5(4) . 1_655
O11 Fe1 P2 35.3(4) 1_655 1_655
O3 Fe1 Cs2 66.4(5) . 4_666
O2 Fe1 Cs2 56.4(4) . 4_666
O13 Fe1 Cs2 148.0(5) . 4_666
O12 Fe1 Cs2 115.8(4) . 4_666
O1 Fe1 Cs2 113.6(4) . 4_666
O11 Fe1 Cs2 50.6(4) 1_655 4_666
P2 Fe1 Cs2 82.41(13) 1_655 4_666
O3 Fe1 Cs1 78.9(5) . 4_565
O2 Fe1 Cs1 42.8(4) . 4_565
O13 Fe1 Cs1 65.5(5) . 4_565
O12 Fe1 Cs1 99.2(4) . 4_565
O1 Fe1 Cs1 155.3(4) . 4_565
O11 Fe1 Cs1 133.9(4) 1_655 4_565
P2 Fe1 Cs1 168.29(14) 1_655 4_565
Cs2 Fe1 Cs1 85.90(7) 4_666 4_565
O3 Fe1 Cs1 53.4(5) . .
O2 Fe1 Cs1 118.3(4) . .
O13 Fe1 Cs1 42.9(4) . .
O12 Fe1 Cs1 124.2(4) . .
O1 Fe1 Cs1 79.9(4) . .
O11 Fe1 Cs1 133.2(4) 1_655 .
P2 Fe1 Cs1 108.15(13) 1_655 .
Cs2 Fe1 Cs1 119.36(7) 4_666 .
Cs1 Fe1 Cs1 77.19(5) 4_565 .
O15 Fe2 O5 116.6(7) . .
O15 Fe2 O6 103.2(6) . .
O5 Fe2 O6 93.7(6) . .
O15 Fe2 O14 113.8(7) . .
O5 Fe2 O14 123.7(7) . .
O6 Fe2 O14 97.7(6) . .
O15 Fe2 O4 92.2(6) . .
O5 Fe2 O4 85.3(5) . .
O6 Fe2 O4 163.2(6) . .
O14 Fe2 O4 69.3(5) . .
O15 Fe2 P3 106.9(5) . .
O5 Fe2 P3 105.6(5) . .
O6 Fe2 P3 131.1(5) . .
O14 Fe2 P3 34.6(4) . .
O4 Fe2 P3 34.8(3) . .
O15 Fe2 Cs4 143.4(5) . 4_565
O5 Fe2 Cs4 96.5(5) . 4_565
O6 Fe2 Cs4 56.9(4) . 4_565
O14 Fe2 Cs4 49.5(4) . 4_565
O4 Fe2 Cs4 106.5(3) . 4_565
P3 Fe2 Cs4 76.31(13) . 4_565
O15 Fe2 Cs2 59.3(5) . .
O5 Fe2 Cs2 168.1(4) . .
O6 Fe2 Cs2 77.1(4) . .
O14 Fe2 Cs2 65.9(4) . .
O4 Fe2 Cs2 105.6(4) . .
P3 Fe2 Cs2 86.23(14) . .
Cs4 Fe2 Cs2 85.01(7) 4_565 .
O15 Fe2 Cs1 126.1(5) . 4_565
O5 Fe2 Cs1 42.5(4) . 4_565
O6 Fe2 Cs1 51.8(4) . 4_565
O14 Fe2 Cs1 116.2(5) . 4_565
O4 Fe2 Cs1 123.2(4) . 4_565
P3 Fe2 Cs1 125.58(15) . 4_565
Cs4 Fe2 Cs1 68.84(6) 4_565 4_565
Cs2 Fe2 Cs1 128.92(8) . 4_565
O15 Fe2 Cs4 43.2(5) . 1_554
O5 Fe2 Cs4 92.3(5) . 1_554
O6 Fe2 Cs4 69.3(4) . 1_554
O14 Fe2 Cs4 143.1(4) . 1_554
O4 Fe2 Cs4 127.4(3) . 1_554
P3 Fe2 Cs4 150.19(15) . 1_554
Cs4 Fe2 Cs4 125.91(8) 4_565 1_554
Cs2 Fe2 Cs4 77.40(7) . 1_554
Cs1 Fe2 Cs4 83.63(7) 4_565 1_554
O8 Fe3 O8 180.000(2) 1_545 3_666
O8 Fe3 O7 89.9(6) 1_545 3_656
O8 Fe3 O7 90.1(6) 3_666 3_656
O8 Fe3 O7 90.1(6) 1_545 .
O8 Fe3 O7 89.9(6) 3_666 .
O7 Fe3 O7 180.0(4) 3_656 .
O8 Fe3 O4 90.1(6) 1_545 3_656
O8 Fe3 O4 89.9(6) 3_666 3_656
O7 Fe3 O4 88.5(5) 3_656 3_656
O7 Fe3 O4 91.5(5) . 3_656
O8 Fe3 O4 89.9(6) 1_545 .
O8 Fe3 O4 90.1(6) 3_666 .
O7 Fe3 O4 91.5(5) 3_656 .
O7 Fe3 O4 88.5(5) . .
O4 Fe3 O4 180.000(1) 3_656 .
O8 Fe3 Cs4 47.5(5) 1_545 3_656
O8 Fe3 Cs4 132.5(5) 3_666 3_656
O7 Fe3 Cs4 129.5(4) 3_656 3_656
O7 Fe3 Cs4 50.5(4) . 3_656
O4 Fe3 Cs4 69.4(4) 3_656 3_656
O4 Fe3 Cs4 110.6(4) . 3_656
O8 Fe3 Cs4 132.5(5) 1_545 .
O8 Fe3 Cs4 47.5(5) 3_666 .
O7 Fe3 Cs4 50.5(4) 3_656 .
O7 Fe3 Cs4 129.5(4) . .
O4 Fe3 Cs4 110.6(4) 3_656 .
O4 Fe3 Cs4 69.4(4) . .
Cs4 Fe3 Cs4 180.00(5) 3_656 .
O16 Fe4 O17 96.3(7) 1_556 3_666
O16 Fe4 O9 101.4(6) 1_556 3_666
O17 Fe4 O9 109.8(8) 3_666 3_666
O16 Fe4 O10 93.1(6) 1_556 1_565
O17 Fe4 O10 127.1(8) 3_666 1_565
O9 Fe4 O10 119.0(7) 3_666 1_565
O16 Fe4 O12 161.7(6) 1_556 3_666
O17 Fe4 O12 91.0(6) 3_666 3_666
O9 Fe4 O12 91.8(6) 3_666 3_666
O10 Fe4 O12 69.2(5) 1_565 3_666
O16 Fe4 P2 127.8(5) 1_556 1_565
O17 Fe4 P2 113.1(6) 3_666 1_565
O9 Fe4 P2 107.2(5) 3_666 1_565
O10 Fe4 P2 34.7(4) 1_565 1_565
O12 Fe4 P2 34.6(4) 3_666 1_565
O16 Fe4 Cs4 64.7(4) 1_556 1_565
O17 Fe4 Cs4 58.0(5) 3_666 1_565
O9 Fe4 Cs4 157.8(5) 3_666 1_565
O10 Fe4 Cs4 80.4(5) 1_565 1_565
O12 Fe4 Cs4 106.1(4) 3_666 1_565
P2 Fe4 Cs4 94.96(14) 1_565 1_565
O16 Fe4 Cs3 87.2(5) 1_556 1_566
O17 Fe4 Cs3 176.3(5) 3_666 1_566
O9 Fe4 Cs3 68.5(5) 3_666 1_566
O10 Fe4 Cs3 53.3(5) 1_565 1_566
O12 Fe4 Cs3 85.9(4) 3_666 1_566
P2 Fe4 Cs3 65.01(12) 1_565 1_566
Cs4 Fe4 Cs3 124.73(8) 1_565 1_566
O16 Fe4 Cs1 51.0(4) 1_556 3_667
O17 Fe4 Cs1 107.8(6) 3_666 3_667
O9 Fe4 Cs1 50.5(4) 3_666 3_667
O10 Fe4 Cs1 118.2(4) 1_565 3_667
O12 Fe4 Cs1 141.4(4) 3_666 3_667
P2 Fe4 Cs1 138.59(14) 1_565 3_667
Cs4 Fe4 Cs1 112.45(8) 1_565 3_667
Cs3 Fe4 Cs1 73.81(6) 1_566 3_667
O20 P1 O16 111.7(9) . 1_545
O20 P1 O8 115.0(9) . 1_545
O16 P1 O8 104.9(8) 1_545 1_545
O20 P1 O15 112.0(9) . .
O16 P1 O15 104.8(8) 1_545 .
O8 P1 O15 107.7(8) 1_545 .
O20 P1 Cs1 84.7(7) . 3_656
O16 P1 Cs1 71.2(5) 1_545 3_656
O8 P1 Cs1 59.0(6) 1_545 3_656
O15 P1 Cs1 162.8(7) . 3_656
O20 P1 Cs4 161.1(7) . 3_656
O16 P1 Cs4 60.1(6) 1_545 3_656
O8 P1 Cs4 56.6(6) 1_545 3_656
O15 P1 Cs4 86.9(6) . 3_656
Cs1 P1 Cs4 76.63(11) 3_656 3_656
O20 P1 Cs2 54.3(7) . .
O16 P1 Cs2 103.8(6) 1_545 .
O8 P1 Cs2 151.2(6) 1_545 .
O15 P1 Cs2 62.5(6) . .
Cs1 P1 Cs2 134.53(15) 3_656 .
Cs4 P1 Cs2 141.60(15) 3_656 .
O20 P1 Cs4 132.4(7) . 1_554
O16 P1 Cs4 56.3(5) 1_545 1_554
O8 P1 Cs4 112.5(6) 1_545 1_554
O15 P1 Cs4 48.9(5) . 1_554
Cs1 P1 Cs4 122.95(14) 3_656 1_554
Cs4 P1 Cs4 59.67(10) 3_656 1_554
Cs2 P1 Cs4 82.20(11) . 1_554
O1 P2 O12 112.1(8) 1_455 3_656
O1 P2 O10 114.2(9) 1_455 .
O12 P2 O10 98.5(7) 3_656 .
O1 P2 O11 103.9(8) 1_455 .
O12 P2 O11 113.8(8) 3_656 .
O10 P2 O11 114.7(9) . .
O1 P2 Fe4 125.2(5) 1_455 1_545
O12 P2 Fe4 52.0(5) 3_656 1_545
O10 P2 Fe4 46.6(5) . 1_545
O11 P2 Fe4 130.9(6) . 1_545
O1 P2 Fe1 51.7(5) 1_455 1_455
O12 P2 Fe1 128.0(5) 3_656 1_455
O10 P2 Fe1 133.4(6) . 1_455
O11 P2 Fe1 52.3(5) . 1_455
Fe4 P2 Fe1 176.8(2) 1_545 1_455
O1 P2 Cs3 59.1(5) 1_455 1_556
O12 P2 Cs3 103.3(6) 3_656 1_556
O10 P2 Cs3 57.8(6) . 1_556
O11 P2 Cs3 142.9(6) . 1_556
Fe4 P2 Cs3 73.55(13) 1_545 1_556
Fe1 P2 Cs3 103.72(16) 1_455 1_556
O18 P3 O6 111.0(9) . 4_566
O18 P3 O4 113.9(8) . .
O6 P3 O4 109.3(8) 4_566 .
O18 P3 O14 115.2(9) . .
O6 P3 O14 108.2(8) 4_566 .
O4 P3 O14 98.4(8) . .
O18 P3 Fe2 131.7(7) . .
O6 P3 Fe2 117.0(6) 4_566 .
O4 P3 Fe2 54.5(5) . .
O14 P3 Fe2 44.0(5) . .
O18 P3 Cs4 68.3(7) . .
O6 P3 Cs4 61.5(6) 4_566 .
O4 P3 Cs4 88.9(5) . .
O14 P3 Cs4 169.1(6) . .
Fe2 P3 Cs4 142.00(19) . .
O18 P3 Cs2 46.9(7) . 4_566
O6 P3 Cs2 90.4(5) 4_566 4_566
O4 P3 Cs2 157.8(6) . 4_566
O14 P3 Cs2 84.3(6) . 4_566
Fe2 P3 Cs2 125.73(19) . 4_566
Cs4 P3 Cs2 91.89(12) . 4_566
O18 P3 Cs4 127.7(7) . 4_565
O6 P3 Cs4 74.1(6) 4_566 4_565
O4 P3 Cs4 112.4(5) . 4_565
O14 P3 Cs4 34.2(5) . 4_565
Fe2 P3 Cs4 64.40(12) . 4_565
Cs4 P3 Cs4 135.14(15) . 4_565
Cs2 P3 Cs4 82.09(10) 4_566 4_565
O13 P4 O7 110.2(9) . .
O13 P4 O5 107.8(9) . .
O7 P4 O5 111.0(8) . .
O13 P4 O17 110.6(8) . .
O7 P4 O17 111.0(9) . .
O5 P4 O17 106.2(9) . .
O13 P4 Cs1 53.6(6) . .
O7 P4 Cs1 85.7(6) . .
O5 P4 Cs1 73.6(6) . .
O17 P4 Cs1 161.3(6) . .
O13 P4 Cs4 132.4(6) . 3_656
O7 P4 Cs4 58.0(6) . 3_656
O5 P4 Cs4 119.6(6) . 3_656
O17 P4 Cs4 53.2(6) . 3_656
Cs1 P4 Cs4 143.64(15) . 3_656
O13 P4 Cs1 79.2(7) . 4_565
O7 P4 Cs1 162.0(6) . 4_565
O5 P4 Cs1 51.0(6) . 4_565
O17 P4 Cs1 78.2(7) . 4_565
Cs1 P4 Cs1 88.09(11) . 4_565
Cs4 P4 Cs1 127.28(14) 3_656 4_565
O19 P5 O9 112.2(10) 1_655 .
O19 P5 O3 112.0(10) 1_655 4_565
O9 P5 O3 108.6(9) . 4_565
O19 P5 O2 112.6(9) 1_655 .
O9 P5 O2 105.3(9) . .
O3 P5 O2 105.6(8) 4_565 .
O19 P5 Cs1 167.0(7) 1_655 4_565
O9 P5 Cs1 78.7(7) . 4_565
O3 P5 Cs1 69.0(6) 4_565 4_565
O2 P5 Cs1 55.9(5) . 4_565
O19 P5 Cs2 70.6(7) 1_655 4_666
O9 P5 Cs2 166.0(6) . 4_666
O3 P5 Cs2 81.8(6) 4_565 4_666
O2 P5 Cs2 62.0(5) . 4_666
Cs1 P5 Cs2 97.05(13) 4_565 4_666
O19 P5 Cs2 44.7(7) 1_655 1_655
O9 P5 Cs2 109.9(7) . 1_655
O3 P5 Cs2 71.4(6) 4_565 1_655
O2 P5 Cs2 143.7(6) . 1_655
Cs1 P5 Cs2 140.10(15) 4_565 1_655
Cs2 P5 Cs2 82.03(12) 4_666 1_655
O19 P5 Cs3 49.3(7) 1_655 1_655
O9 P5 Cs3 63.5(7) . 1_655
O3 P5 Cs3 121.1(6) 4_565 1_655
O2 P5 Cs3 133.3(5) . 1_655
Cs1 P5 Cs3 142.22(16) 4_565 1_655
Cs2 P5 Cs3 119.79(15) 4_666 1_655
Cs2 P5 Cs3 60.32(9) 1_655 1_655
P2 O1 Fe1 93.8(6) 1_655 .
P2 O1 Na1 131.2(8) 1_655 3_656
Fe1 O1 Na1 111.9(7) . 3_656
P2 O1 Cs3 96.5(6) 1_655 1_656
Fe1 O1 Cs3 144.1(6) . 1_656
Na1 O1 Cs3 86.2(4) 3_656 1_656
P5 O2 Fe1 135.1(8) . .
P5 O2 Cs1 99.8(6) . 4_565
Fe1 O2 Cs1 112.6(6) . 4_565
P5 O2 Cs2 94.0(6) . 4_666
Fe1 O2 Cs2 95.3(5) . 4_666
Cs1 O2 Cs2 120.5(4) 4_565 4_666
P5 O3 Fe1 159.7(10) 4_566 .
P5 O3 Cs1 86.7(7) 4_566 .
Fe1 O3 Cs1 100.4(6) . .
P5 O3 Cs2 85.5(7) 4_566 4_666
Fe1 O3 Cs2 85.3(5) . 4_666
Cs1 O3 Cs2 170.6(5) . 4_666
P3 O4 Fe3 145.8(8) . .
P3 O4 Fe2 90.8(6) . .
Fe3 O4 Fe2 121.1(6) . .
P4 O5 Fe2 128.9(9) . .
P4 O5 Cs1 106.8(7) . 4_565
Fe2 O5 Cs1 113.5(6) . 4_565
P4 O5 Cs1 82.7(6) . .
Fe2 O5 Cs1 116.0(6) . .
Cs1 O5 Cs1 102.7(4) 4_565 .
P3 O6 Fe2 142.9(9) 4_565 .
P3 O6 Cs4 93.8(6) 4_565 4_565
Fe2 O6 Cs4 93.5(5) . 4_565
P3 O6 Cs1 114.4(6) 4_565 4_565
Fe2 O6 Cs1 102.3(5) . 4_565
Cs4 O6 Cs1 87.3(3) 4_565 4_565
P4 O7 Fe3 143.0(9) . .
P4 O7 Cs4 99.1(7) . 3_656
Fe3 O7 Cs4 101.5(5) . 3_656
P1 O8 Fe3 135.8(9) 1_565 1_565
P1 O8 Cs1 95.6(6) 1_565 3_666
Fe3 O8 Cs1 118.0(6) 1_565 3_666
P1 O8 Cs4 99.5(6) 1_565 3_666
Fe3 O8 Cs4 106.0(6) 1_565 3_666
Cs1 O8 Cs4 93.2(4) 3_666 3_666
P5 O9 Fe4 130.1(9) . 3_666
P5 O9 Cs1 125.5(8) . 1_554
Fe4 O9 Cs1 104.3(6) 3_666 1_554
P5 O9 Cs3 94.4(7) . 1_655
Fe4 O9 Cs3 82.7(6) 3_666 1_655
Cs1 O9 Cs3 88.3(4) 1_554 1_655
P5 O9 Cs1 77.6(7) . 4_565
Fe4 O9 Cs1 103.0(6) 3_666 4_565
Cs1 O9 Cs1 95.7(4) 1_554 4_565
Cs3 O9 Cs1 172.0(5) 1_655 4_565
P2 O10 Fe4 98.7(7) . 1_545
P2 O10 Cs3 97.6(8) . 1_556
Fe4 O10 Cs3 96.5(6) 1_545 1_556
P2 O10 Cs2 121.6(7) . 1_556
Fe4 O10 Cs2 139.7(6) 1_545 1_556
Cs3 O10 Cs2 77.5(3) 1_556 1_556
P2 O11 Fe1 92.4(7) . 1_455
P2 O11 Na1 113.5(8) . .
Fe1 O11 Na1 121.4(6) 1_455 .
P2 O11 Cs2 148.2(8) . 4_566
Fe1 O11 Cs2 97.9(5) 1_455 4_566
Na1 O11 Cs2 86.4(5) . 4_566
P2 O12 Fe1 145.5(8) 3_656 .
P2 O12 Fe4 93.5(6) 3_656 3_666
Fe1 O12 Fe4 120.9(6) . 3_666
P4 O13 Fe1 143.1(10) . .
P4 O13 Cs1 103.7(6) . .
Fe1 O13 Cs1 111.9(6) . .
P3 O14 Fe2 101.4(7) . .
P3 O14 Na4 128.6(8) . 4_565
Fe2 O14 Na4 101.2(6) . 4_565
P3 O14 Cs4 128.6(8) . 4_565
Fe2 O14 Cs4 101.2(6) . 4_565
Na4 O14 Cs4 0.00(2) 4_565 4_565
P3 O14 Cs2 121.7(7) . .
Fe2 O14 Cs2 86.0(5) . .
Na4 O14 Cs2 105.4(4) 4_565 .
Cs4 O14 Cs2 105.4(4) 4_565 .
P1 O15 Fe2 133.6(9) . .
P1 O15 Cs4 109.4(6) . 1_554
Fe2 O15 Cs4 113.4(6) . 1_554
P1 O15 Cs2 94.2(7) . .
Fe2 O15 Cs2 93.7(6) . .
Cs4 O15 Cs2 102.3(4) 1_554 .
P1 O16 Fe4 143.6(10) 1_565 1_554
P1 O16 Cs4 96.3(6) 1_565 3_666
Fe4 O16 Cs4 119.5(6) 1_554 3_666
P1 O16 Cs4 101.7(6) 1_565 1_564
Fe4 O16 Cs4 85.3(5) 1_554 1_564
Cs4 O16 Cs4 70.7(3) 3_666 1_564
P1 O16 Cs1 83.9(6) 1_565 3_666
Fe4 O16 Cs1 103.9(5) 1_554 3_666
Cs4 O16 Cs1 85.8(3) 3_666 3_666
Cs4 O16 Cs1 156.3(5) 1_564 3_666
P4 O17 Fe4 140.2(10) . 3_666
P4 O17 Cs4 104.1(8) . 3_656
Fe4 O17 Cs4 91.8(6) 3_666 3_656
P3 O18 Na1 131.8(9) . .
P3 O18 Na2 111.9(8) . 4_566
Na1 O18 Na2 95.2(6) . 4_566
P3 O18 Cs2 111.9(8) . 4_566
Na1 O18 Cs2 95.2(6) . 4_566
Na2 O18 Cs2 0.00(9) 4_566 4_566
P3 O18 Cs4 88.1(7) . .
Na1 O18 Cs4 117.3(6) . .
Na2 O18 Cs4 113.8(5) 4_566 .
Cs2 O18 Cs4 113.8(5) 4_566 .
P5 O19 Na1 143.3(10) 1_455 .
P5 O19 Cs2 115.2(9) 1_455 .
Na1 O19 Cs2 100.6(6) . .
P5 O19 Cs3 110.8(9) 1_455 .
Na1 O19 Cs3 83.2(5) . .
Cs2 O19 Cs3 78.3(4) . .
P5 O19 Cs2 86.6(7) 1_455 4_566
Na1 O19 Cs2 79.8(5) . 4_566
Cs2 O19 Cs2 99.0(5) . 4_566
Cs3 O19 Cs2 162.0(6) . 4_566
P1 O20 Na1 140.0(9) . .
P1 O20 Cs3 131.7(8) . .
Na1 O20 Cs3 86.9(5) . .
P1 O20 Cs2 104.5(8) . .
Na1 O20 Cs2 93.2(5) . .
Cs3 O20 Cs2 76.5(3) . .
P1 O20 Cs1 72.5(6) . 3_656
Na1 O20 Cs1 101.7(6) . 3_656
Cs3 O20 Cs1 90.4(4) . 3_656
Cs2 O20 Cs1 159.7(5) . 3_656

loop_
_geom_bond_atom_site_label_1
_geom_bond_atom_site_label_2
_geom_bond_distance
_geom_bond_site_symmetry_2
Na1 O18 2.339(18) .
Na1 O1 2.368(17) 3_656
Na1 O20 2.374(18) .
Na1 O19 2.38(2) .
Na1 O11 2.595(18) .
Na1 Cs3 3.837(10) .
Na1 Na2 3.951(10) 4_566
Na1 Cs2 3.951(10) 4_566
Na1 Cs2 4.188(11) .
Na1 Cs1 4.857(11) 3_656
Cs4 O14 2.999(15) 4_566
Cs4 O17 3.178(16) 3_656
Cs4 O15 3.196(14) 1_556
Cs4 O8 3.223(15) 3_666
Cs4 O6 3.245(15) 4_566
Cs4 O7 3.307(15) 3_656
Cs4 O16 3.319(15) 3_666
Cs4 O16 3.398(14) 1_546
Cs4 O18 3.426(16) .
Cs4 P3 3.685(6) .
Cs4 Fe4 3.747(4) 1_545
Cs4 P1 3.807(6) 3_656
Cs1 O8 3.124(15) 3_666
Cs1 O2 3.135(13) 4_566
Cs1 O13 3.138(14) .
Cs1 O5 3.143(14) 4_566
Cs1 O9 3.430(15) 1_556
Cs1 O6 3.433(14) 4_566
Cs1 O16 3.452(14) 3_666
Cs1 O3 3.490(16) .
Cs1 P1 3.626(5) 3_656
Cs1 O5 3.662(15) .
Cs1 P5 3.732(6) 4_566
Cs1 O9 3.746(18) 4_566
Cs2 O18 2.979(16) 4_565
Cs2 O19 3.032(16) .
Cs2 O11 3.145(14) 4_565
Cs2 O10 3.256(14) 1_554
Cs2 O20 3.319(17) .
Cs2 O2 3.373(14) 4_465
Cs2 O15 3.515(16) .
Cs2 O19 3.603(18) 4_565
Cs2 O3 3.707(16) 4_465
Cs2 O14 3.731(15) .
Cs2 P3 3.787(5) 4_565
Cs2 P5 3.812(6) 4_465
Cs3 O10 3.141(17) 3_556
Cs3 O10 3.141(17) 1_554
Cs3 O20 3.144(14) 3
Cs3 O20 3.144(14) .
Cs3 O1 3.179(14) 3_656
Cs3 O1 3.179(14) 1_454
Cs3 O19 3.301(17) 3
Cs3 O19 3.301(17) .
Cs3 O9 3.653(17) 3_655
Cs3 O9 3.653(17) 1_455
Cs3 P2 3.680(5) 3_556
Cs3 P2 3.680(5) 1_554
Fe1 O3 1.917(13) .
Fe1 O2 1.922(13) .
Fe1 O13 1.963(13) .
Fe1 O12 2.113(13) .
Fe1 O1 2.114(13) .
Fe1 O11 2.128(14) 1_655
Fe1 P2 2.688(6) 1_655
Fe1 Cs2 4.032(3) 4_666
Fe1 Cs1 4.260(3) 4_565
Fe2 O15 1.851(14) .
Fe2 O5 1.897(15) .
Fe2 O6 1.910(13) .
Fe2 O14 1.925(15) .
Fe2 O4 2.210(13) .
Fe2 P3 2.715(6) .
Fe2 Cs4 3.866(4) 4_565
Fe2 Cs1 4.269(3) 4_565
Fe2 Cs4 4.281(4) 1_554
Fe3 O8 1.951(14) 1_545
Fe3 O8 1.951(14) 3_666
Fe3 O7 2.018(14) 3_656
Fe3 O7 2.018(14) .
Fe3 O4 2.026(12) 3_656
Fe3 O4 2.026(12) .
Fe3 Cs4 4.202(2) 3_656
Fe4 O16 1.878(13) 1_556
Fe4 O17 1.886(15) 3_666
Fe4 O9 1.894(16) 3_666
Fe4 O10 1.975(14) 1_565
Fe4 O12 2.120(13) 3_666
Fe4 P2 2.687(6) 1_565
Fe4 Cs4 3.747(4) 1_565
Fe4 Cs3 3.894(3) 1_566
Fe4 Cs1 4.309(3) 3_667
P1 O20 1.473(15) .
P1 O16 1.534(15) 1_545
P1 O8 1.562(15) 1_545
P1 O15 1.570(15) .
P1 Cs1 3.626(5) 3_656
P1 Cs4 3.807(6) 3_656
P1 Cs4 4.001(6) 1_554
P2 O1 1.526(15) 1_455
P2 O12 1.528(14) 3_656
P2 O10 1.547(14) .
P2 O11 1.555(14) .
P2 Fe4 2.687(6) 1_545
P2 Fe1 2.688(6) 1_455
P2 Cs3 3.680(5) 1_556
P3 O18 1.478(15) .
P3 O6 1.545(15) 4_566
P3 O4 1.549(13) .
P3 O14 1.572(15) .
P3 Cs2 3.787(5) 4_566
P3 Cs4 4.165(5) 4_565
P4 O13 1.504(14) .
P4 O7 1.518(14) .
P4 O5 1.529(15) .
P4 O17 1.531(15) .
P4 Cs4 3.850(6) 3_656
P4 Cs1 3.872(5) 4_565
P5 O19 1.480(17) 1_655
P5 O9 1.534(16) .
P5 O3 1.537(14) 4_565
P5 O2 1.557(14) .
P5 Cs1 3.732(6) 4_565
P5 Cs2 3.812(6) 4_666
P5 Cs2 3.899(6) 1_655
P5 Cs3 4.069(6) 1_655
O1 P2 1.526(15) 1_655
O1 Na1 2.368(17) 3_656
O1 Cs3 3.179(14) 1_656
O2 Cs1 3.135(13) 4_565
O2 Cs2 3.373(14) 4_666
O3 P5 1.537(14) 4_566
O3 Cs2 3.707(16) 4_666
O5 Cs1 3.143(14) 4_565
O6 P3 1.545(15) 4_565
O6 Cs4 3.245(14) 4_565
O6 Cs1 3.433(14) 4_565
O7 Cs4 3.307(15) 3_656
O8 P1 1.562(15) 1_565
O8 Fe3 1.951(14) 1_565
O8 Cs1 3.124(15) 3_666
O8 Cs4 3.223(15) 3_666
O9 Fe4 1.894(16) 3_666
O9 Cs1 3.430(15) 1_554
O9 Cs3 3.653(17) 1_655
O9 Cs1 3.746(17) 4_565
O10 Fe4 1.975(14) 1_545
O10 Cs3 3.141(17) 1_556
O10 Cs2 3.256(14) 1_556
O11 Fe1 2.128(14) 1_455
O11 Cs2 3.145(14) 4_566
O12 P2 1.528(14) 3_656
O12 Fe4 2.120(13) 3_666
O14 Na4 2.999(15) 4_565
O14 Cs4 2.999(15) 4_565
O15 Cs4 3.196(14) 1_554
O16 P1 1.534(15) 1_565
O16 Fe4 1.878(13) 1_554
O16 Cs4 3.319(15) 3_666
O16 Cs4 3.398(14) 1_564
O16 Cs1 3.452(14) 3_666
O17 Fe4 1.886(15) 3_666
O17 Cs4 3.178(16) 3_656
O18 Na2 2.979(16) 4_566
O18 Cs2 2.979(16) 4_566
O19 P5 1.480(17) 1_455
O19 Cs2 3.603(18) 4_566
O20 Cs1 3.784(17) 3_656
